data_7717380
loop_
_publ_author_name
'Obey, Tom J. N.'
'Nichol, Gary S.'
'Love, Jason B.'

_publ_section_title
;
 Controlled and sequential single-electron reduction of the uranyl
 dication.
;
_journal_issue 39
_journal_name_full 'Dalton transactions (Cambridge, England : 2003)'
_journal_page_first 16229
_journal_page_last 16240
_journal_paper_doi 10.1039/d4dt02367f
_journal_volume 53
_journal_year 2024
_chemical_formula_moiety 'C51 H62 Li N9 O2 U'
_chemical_formula_sum 'C51 H62 Li N9 O2 U'
_chemical_formula_weight 1078.06
_chemical_properties_physical Air-sensitive,Moisture-sensitive
_space_group_crystal_system monoclinic
_space_group_IT_number 14
_space_group_name_Hall '-P 2ybc'
_space_group_name_H-M_alt 'P 1 21/c 1'
_atom_sites_solution_hydrogens mixed
_atom_sites_solution_primary dual
_audit_creation_date 2023-10-11
_audit_creation_method
;
Olex2 1.3
(compiled 2020.11.12 svn.r5f609507 for OlexSys, GUI svn.r6408)
;
_audit_update_record
;
2023-12-11 deposited with the CCDC.	2024-09-20 downloaded from the CCDC.
;
_cell_angle_alpha 90
_cell_angle_beta 108.143(4)
_cell_angle_gamma 90
_cell_formula_units_Z 4
_cell_length_a 18.3220(7)
_cell_length_b 13.2763(4)
_cell_length_c 20.5072(9)
_cell_measurement_reflns_used 9284
_cell_measurement_temperature 119.99(11)
_cell_measurement_theta_max 26.0820
_cell_measurement_theta_min 3.6190
_cell_volume 4740.3(3)
_computing_cell_refinement 'CrysAlisPro 1.171.42.49 (Rigaku OD, 2022)'
_computing_data_collection 'CrysAlisPro 1.171.42.49 (Rigaku OD, 2022)'
_computing_data_reduction 'CrysAlisPro 1.171.42.49 (Rigaku OD, 2022)'
_computing_molecular_graphics 'Olex2 1.3 (Dolomanov et al., 2009)'
_computing_publication_material 'Olex2 1.3 (Dolomanov et al., 2009)'
_computing_structure_refinement 'SHELXL 2018/3 (Sheldrick, 2015)'
_computing_structure_solution 'SHELXT 2018/2 (Sheldrick, 2018)'
_diffrn_ambient_environment N~2~
_diffrn_ambient_temperature 119.99(11)
_diffrn_detector 'CCD plate'
_diffrn_detector_area_resol_mean 8.0521
_diffrn_detector_type Eos
_diffrn_measured_fraction_theta_full 0.998
_diffrn_measured_fraction_theta_max 0.997
_diffrn_measurement_details
;
List of Runs (angles in degrees, time in seconds):

  # Type    Start    End  Width  t~exp~   \w     \q     \k     \f   Frames
#--------------------------------------------------------------------------
  1  \w    -33.00  53.00   1.00   40.00    --  -15.66  44.00 -21.00   86
  2  \w    -51.00  35.00   1.00   40.00    --   17.38 -44.00-171.00   86
  3  \w      0.00  86.00   1.00   40.00    --   17.38  44.00 -21.00   86
  4  \w    -88.00 -39.00   1.00   40.00    --  -15.66-178.00 -30.00   49
  5  \w    -39.00  11.00   1.00   40.00    --  -15.66 -77.00 -60.00   50
  6  \w    -20.00  56.00   1.00   40.00    --   17.38 -99.00-180.00   76
  7  \w     -9.00  39.00   1.00   40.00    --   17.38  77.00-150.00   48
  8  \w     -9.00  18.00   1.00   40.00    --   17.38  77.00 120.00   27
;
_diffrn_measurement_device 'four-circle diffractometer'
_diffrn_measurement_device_type 'Xcalibur, Eos'
_diffrn_measurement_method '\w scans'
_diffrn_orient_matrix_type 'CrysAlisPro convention (1999,Acta A55,543-557)'
_diffrn_orient_matrix_UB_11 0.0406514000
_diffrn_orient_matrix_UB_12 0.0033310000
_diffrn_orient_matrix_UB_13 0.0100194000
_diffrn_orient_matrix_UB_21 -0.0026612000
_diffrn_orient_matrix_UB_22 0.0294108000
_diffrn_orient_matrix_UB_23 -0.0295370000
_diffrn_orient_matrix_UB_31 -0.0012706000
_diffrn_orient_matrix_UB_32 0.0444528000
_diffrn_orient_matrix_UB_33 0.0187558000
_diffrn_radiation_monochromator graphite
_diffrn_radiation_probe x-ray
_diffrn_radiation_type 'Mo K\a'
_diffrn_radiation_wavelength 0.71073
_diffrn_reflns_av_R_equivalents 0.0769
_diffrn_reflns_av_unetI/netI 0.0714
_diffrn_reflns_Laue_measured_fraction_full 0.998
_diffrn_reflns_Laue_measured_fraction_max 0.997
_diffrn_reflns_limit_h_max 22
_diffrn_reflns_limit_h_min -23
_diffrn_reflns_limit_k_max 16
_diffrn_reflns_limit_k_min -16
_diffrn_reflns_limit_l_max 25
_diffrn_reflns_limit_l_min -25
_diffrn_reflns_number 50829
_diffrn_reflns_point_group_measured_fraction_full 0.998
_diffrn_reflns_point_group_measured_fraction_max 0.997
_diffrn_reflns_theta_full 25.242
_diffrn_reflns_theta_max 26.732
_diffrn_reflns_theta_min 3.284
_diffrn_source 'fine-focus sealed X-ray tube'
_diffrn_source_type 'Enhance (Mo) X-ray Source'
_exptl_absorpt_coefficient_mu 3.474
_exptl_absorpt_correction_T_max 0.839
_exptl_absorpt_correction_T_min 0.593
_exptl_absorpt_correction_type analytical
_exptl_absorpt_process_details
;
CrysAlisPro 1.171.42.49 (Rigaku Oxford Diffraction, 2022)
Analytical numeric absorption correction using a multifaceted crystal
model based on expressions derived by R.C. Clark & J.S. Reid.
(Clark, R. C. & Reid, J. S. (1995). Acta Cryst. A51, 887-897)
Empirical absorption correction using spherical harmonics,
implemented in SCALE3 ABSPACK scaling algorithm.
;
_exptl_crystal_colour brown
_exptl_crystal_colour_primary brown
_exptl_crystal_density_diffrn 1.511
_exptl_crystal_description hexagonal
_exptl_crystal_F_000 2168
_exptl_crystal_recrystallization_method 'Re-crystallisation from solvent: Pyridene, hexane'
_exptl_crystal_size_max 0.14
_exptl_crystal_size_mid 0.1
_exptl_crystal_size_min 0.03
_refine_diff_density_max 1.197
_refine_diff_density_min -0.774
_refine_diff_density_rms 0.136
_refine_ls_extinction_method none
_refine_ls_goodness_of_fit_ref 1.033
_refine_ls_hydrogen_treatment mixed
_refine_ls_matrix_type full
_refine_ls_number_parameters 582
_refine_ls_number_reflns 10030
_refine_ls_number_restraints 0
_refine_ls_restrained_S_all 1.033
_refine_ls_R_factor_all 0.0611
_refine_ls_R_factor_gt 0.0399
_refine_ls_shift/su_max 0.003
_refine_ls_shift/su_mean 0.000
_refine_ls_structure_factor_coef Fsqd
_refine_ls_weighting_details 'w=1/[\s^2^(Fo^2^)+(0.0179P)^2^] where P=(Fo^2^+2Fc^2^)/3'
_refine_ls_weighting_scheme calc
_refine_ls_wR_factor_gt 0.0594
_refine_ls_wR_factor_ref 0.0641
_reflns_Friedel_coverage 0.000
_reflns_number_gt 7881
_reflns_number_total 10030
_reflns_threshold_expression 'I > 2\s(I)'
_cod_data_source_file d4dt02367f2.cif
_cod_data_source_block to334_refinalize
_cod_database_code 7717380
_shelx_shelxl_version_number 2018/3
_chemical_oxdiff_formula 'C51 H62 Li N9 O2 U'
_chemical_oxdiff_usercomment 'Precipitation from pyridine'
_shelx_space_group_comment
;
The symmetry employed for this shelxl refinement is uniquely defined
by the following loop, which should always be used as a source of
symmetry information in preference to the above space-group names.
They are only intended as comments.
;
_shelx_estimated_absorpt_t_max 0.903
_shelx_estimated_absorpt_t_min 0.642
_reflns_odcompleteness_completeness 99.72
_reflns_odcompleteness_iscentric 1
_reflns_odcompleteness_theta 26.32
_olex2_refinement_description
;
1. Fixed Uiso
 At 1.2 times of:
  All C(H) groups, All C(H,H) groups
 At 1.5 times of:
  All C(H,H,H) groups
2.a Ternary CH refined with riding coordinates:
 C20(H20), C31(H31), C9(H9)
2.b Secondary CH2 refined with riding coordinates:
 C36(H36A,H36B), C21(H21A,H21B), C32(H32A,H32B), C13(H13A,H13B), C2(H2A,H2B),
 C14(H14A,H14B), C12(H12A,H12B), C35(H35A,H35B), C33(H33A,H33B), C11(H11A,H11B),
  C34(H34A,H34B), C22(H22A,H22B), C25(H25A,H25B), C10(H10A,H10B), C23(H23A,
 H23B), C24(H24A,H24B)
2.c Aromatic/amide H refined with riding coordinates:
 C41(H41), C19(H19), C30(H30), C37(H37), C17(H17), C28(H28), C16(H16),
 C47(H47), C48(H48), C49(H49), C27(H27), C40(H40), C8(H8), C6(H6), C50(H50),
 C42(H42), C38(H38), C45(H45), C43(H43), C51(H51), C46(H46), C44(H44), C39(H39)
2.d Idealised Me refined as rotating group:
 C1(H1A,H1B,H1C)
;
_olex2_submission_special_instructions 'No special instructions were received'
_oxdiff_exptl_absorpt_empirical_details
;
Empirical correction (ABSPACK) includes:
- Absorption correction using spherical harmonics
- Frame scaling
;
_oxdiff_exptl_absorpt_empirical_full_max 1.129
_oxdiff_exptl_absorpt_empirical_full_min 0.839

loop_
_space_group_symop_operation_xyz
'x, y, z'
'-x, y+1/2, -z+1/2'
'-x, -y, -z'
'x, -y-1/2, z-1/2'

loop_
_atom_site_label
_atom_site_type_symbol
_atom_site_fract_x
_atom_site_fract_y
_atom_site_fract_z
_atom_site_U_iso_or_equiv
_atom_site_adp_type
_atom_site_occupancy
_atom_site_site_symmetry_order
_atom_site_calc_flag
_atom_site_refinement_flags_posn
_atom_site_refinement_flags_adp
_atom_site_refinement_flags_occupancy
_atom_site_disorder_assembly
_atom_site_disorder_group
U1 U 0.54090(2) 0.48420(2) 0.37142(2) 0.01013(5) Uani 1 1 d . . . . .
N7 N 0.4167(2) 0.4010(2) 0.37591(17) 0.0133(8) Uani 1 1 d . . . . .
N4 N 0.46032(19) 0.6365(2) 0.38517(16) 0.0108(8) Uani 1 1 d . . . . .
N3 N 0.60903(18) 0.6444(2) 0.37811(16) 0.0095(7) Uani 1 1 d . . . . .
N6 N 0.5628(2) 0.2983(2) 0.35394(17) 0.0124(8) Uani 1 1 d . . . . .
N5 N 0.66285(19) 0.4539(2) 0.35082(16) 0.0118(8) Uani 1 1 d . . . . .
N1 N 0.86881(19) 0.7062(2) 0.42296(17) 0.0116(8) Uani 1 1 d . . . . .
C41 C 0.4100(2) 0.3655(3) 0.4359(2) 0.0138(10) Uani 1 1 d . . . . .
H41 H 0.452046 0.373244 0.476669 0.017 Uiso 1 1 calc R U . . .
C29 C 0.6656(2) 0.3615(3) 0.3189(2) 0.0130(9) Uani 1 1 d . . . . .
C19 C 0.4886(2) 0.7218(3) 0.3736(2) 0.0126(9) Uani 1 1 d . . . . .
H19 H 0.458029 0.780815 0.368385 0.015 Uiso 1 1 calc R U . . .
N9 N 0.9564(2) 0.6537(2) 0.60055(18) 0.0195(9) Uani 1 1 d . . . . .
C30 C 0.6145(2) 0.2843(3) 0.3238(2) 0.0123(9) Uani 1 1 d . . . . .
H30 H 0.618204 0.220193 0.304461 0.015 Uiso 1 1 calc R U . . .
C20 C 0.3819(2) 0.6365(3) 0.3913(2) 0.0118(9) Uani 1 1 d . . . . .
H20 H 0.375741 0.571421 0.413619 0.014 Uiso 1 1 calc R U . . .
C31 C 0.5187(2) 0.2113(3) 0.3667(2) 0.0120(9) Uani 1 1 d . . . . .
H31 H 0.493499 0.234598 0.400766 0.014 Uiso 1 1 calc R U . . .
C26 C 0.7251(2) 0.5065(3) 0.34892(19) 0.0104(8) Uani 1 1 d . . . . .
N2 N 1.0035(2) 0.8189(2) 0.49122(18) 0.0148(8) Uani 1 1 d . . . . .
C18 C 0.5632(2) 0.7295(3) 0.3684(2) 0.0130(10) Uani 1 1 d . . . . .
N8 N 0.8526(2) 0.8607(2) 0.56188(18) 0.0183(8) Uani 1 1 d . . . . .
C15 C 0.6784(2) 0.6750(3) 0.37487(19) 0.0103(9) Uani 1 1 d . . . . .
C37 C 0.3558(2) 0.3877(3) 0.3189(2) 0.0161(10) Uani 1 1 d . . . . .
H37 H 0.359662 0.410929 0.276256 0.019 Uiso 1 1 calc R U . . .
C3 C 0.7469(2) 0.6042(3) 0.3897(2) 0.0097(9) Uani 1 1 d . . . . .
C36 C 0.4541(2) 0.1790(3) 0.3033(2) 0.0143(10) Uani 1 1 d . . . . .
H36A H 0.423129 0.238476 0.282241 0.017 Uiso 1 1 calc R U . . .
H36B H 0.476045 0.149457 0.269188 0.017 Uiso 1 1 calc R U . . .
C17 C 0.6048(2) 0.8132(3) 0.3590(2) 0.0146(10) Uani 1 1 d . . . . .
H17 H 0.587027 0.880725 0.352090 0.017 Uiso 1 1 calc R U . . .
C4 C 0.8125(2) 0.6585(3) 0.3731(2) 0.0098(9) Uani 1 1 d . . . . .
C28 C 0.7306(2) 0.3593(3) 0.2977(2) 0.0160(10) Uani 1 1 d . . . . .
H28 H 0.746476 0.305047 0.275117 0.019 Uiso 1 1 calc R U . . .
C5 C 0.8196(2) 0.6747(3) 0.3079(2) 0.0122(9) Uani 1 1 d . . . . .
C16 C 0.6771(2) 0.7789(3) 0.3618(2) 0.0140(10) Uani 1 1 d . . . . .
H16 H 0.717972 0.818239 0.356050 0.017 Uiso 1 1 calc R U . . .
C21 C 0.3662(2) 0.7210(3) 0.4362(2) 0.0167(10) Uani 1 1 d . . . . .
H21A H 0.405433 0.719150 0.482066 0.020 Uiso 1 1 calc R U . . .
H21B H 0.369753 0.787119 0.415066 0.020 Uiso 1 1 calc R U . . .
C47 C 1.0028(2) 0.5834(3) 0.5877(2) 0.0214(11) Uani 1 1 d . . . . .
H47 H 1.024631 0.596147 0.552172 0.026 Uiso 1 1 calc R U . . .
C32 C 0.5678(2) 0.1200(3) 0.3991(2) 0.0136(9) Uani 1 1 d . . . . .
H32A H 0.589987 0.088891 0.365651 0.016 Uiso 1 1 calc R U . . .
H32B H 0.610502 0.141419 0.439686 0.016 Uiso 1 1 calc R U . . .
C48 C 1.0206(2) 0.4937(3) 0.6232(2) 0.0216(10) Uani 1 1 d . . . . .
H48 H 1.053588 0.445952 0.612264 0.026 Uiso 1 1 calc R U . . .
C13 C 1.1488(2) 0.9853(3) 0.6192(2) 0.0216(10) Uani 1 1 d . . . . .
H13A H 1.153642 1.040121 0.588017 0.026 Uiso 1 1 calc R U . . .
H13B H 1.147454 1.016239 0.662674 0.026 Uiso 1 1 calc R U . . .
C49 C 0.9893(3) 0.4754(3) 0.6747(2) 0.0279(11) Uani 1 1 d . . . . .
H49 H 0.999825 0.413851 0.699544 0.033 Uiso 1 1 calc R U . . .
C27 C 0.7681(2) 0.4508(3) 0.3155(2) 0.0147(9) Uani 1 1 d . . . . .
H27 H 0.813779 0.471684 0.306809 0.018 Uiso 1 1 calc R U . . .
C40 C 0.3442(3) 0.3184(3) 0.4395(2) 0.0180(10) Uani 1 1 d . . . . .
H40 H 0.341125 0.294186 0.482121 0.022 Uiso 1 1 calc R U . . .
C2 C 0.7692(2) 0.5746(3) 0.46685(19) 0.0121(9) Uani 1 1 d . . . . .
H2A H 0.788951 0.635151 0.494958 0.014 Uiso 1 1 calc R U . . .
H2B H 0.722353 0.552394 0.477039 0.014 Uiso 1 1 calc R U . . .
C14 C 1.0735(2) 0.9274(3) 0.5862(2) 0.0194(10) Uani 1 1 d . . . . .
H14A H 1.065605 0.878019 0.619527 0.023 Uiso 1 1 calc R U . . .
H14B H 1.029896 0.975236 0.574631 0.023 Uiso 1 1 calc R U . . .
C8 C 0.9810(2) 0.8069(3) 0.4256(2) 0.0156(10) Uani 1 1 d . . . . .
H8 H 1.011242 0.835984 0.400367 0.019 Uiso 1 1 calc R U . . .
C12 C 1.2178(2) 0.9166(3) 0.6333(2) 0.0231(11) Uani 1 1 d . . . . .
H12A H 1.217391 0.868983 0.670397 0.028 Uiso 1 1 calc R U . . .
H12B H 1.265221 0.957412 0.649567 0.028 Uiso 1 1 calc R U . . .
C9 C 1.0754(2) 0.8728(3) 0.5217(2) 0.0152(10) Uani 1 1 d . . . . .
H9 H 1.081487 0.923929 0.487993 0.018 Uiso 1 1 calc R U . . .
C35 C 0.4030(2) 0.1019(3) 0.3225(2) 0.0190(10) Uani 1 1 d . . . . .
H35A H 0.363594 0.078165 0.280311 0.023 Uiso 1 1 calc R U . . .
H35B H 0.376198 0.134345 0.352052 0.023 Uiso 1 1 calc R U . . .
C33 C 0.5169(2) 0.0440(3) 0.4205(2) 0.0168(10) Uani 1 1 d . . . . .
H33A H 0.547801 -0.016168 0.440351 0.020 Uiso 1 1 calc R U . . .
H33B H 0.498127 0.074239 0.456369 0.020 Uiso 1 1 calc R U . . .
C11 C 1.2186(2) 0.8575(3) 0.5704(2) 0.0210(10) Uani 1 1 d . . . . .
H11A H 1.261444 0.808457 0.583273 0.025 Uiso 1 1 calc R U . . .
H11B H 1.227722 0.904249 0.536053 0.025 Uiso 1 1 calc R U . . .
C7 C 0.9137(2) 0.7525(3) 0.3884(2) 0.0139(9) Uani 1 1 d . . . . .
C6 C 0.8847(2) 0.7347(3) 0.3180(2) 0.0152(10) Uani 1 1 d . . . . .
H6 H 0.905200 0.758717 0.283712 0.018 Uiso 1 1 calc R U . . .
C50 C 0.9428(3) 0.5463(3) 0.6903(2) 0.0298(12) Uani 1 1 d . . . . .
H50 H 0.921348 0.535861 0.726357 0.036 Uiso 1 1 calc R U . . .
C1 C 0.8291(2) 0.4919(3) 0.4884(2) 0.0190(10) Uani 1 1 d . . . . .
H1A H 0.807900 0.429075 0.464962 0.028 Uiso 1 1 calc R U . . .
H1B H 0.843220 0.482013 0.538161 0.028 Uiso 1 1 calc R U . . .
H1C H 0.874682 0.511085 0.476048 0.028 Uiso 1 1 calc R U . . .
C42 C 0.7796(3) 0.8826(3) 0.5283(2) 0.0238(11) Uani 1 1 d . . . . .
H42 H 0.757546 0.854991 0.483732 0.029 Uiso 1 1 calc R U . . .
C38 C 0.2883(3) 0.3422(3) 0.3195(2) 0.0215(11) Uani 1 1 d . . . . .
H38 H 0.246347 0.335433 0.278513 0.026 Uiso 1 1 calc R U . . .
C45 C 0.8412(3) 0.9634(3) 0.6538(3) 0.0329(13) Uani 1 1 d . . . . .
H45 H 0.864944 0.991240 0.698033 0.039 Uiso 1 1 calc R U . . .
C43 C 0.7340(3) 0.9436(3) 0.5547(3) 0.0312(12) Uani 1 1 d . . . . .
H43 H 0.682114 0.957406 0.528945 0.037 Uiso 1 1 calc R U . . .
C34 C 0.4485(2) 0.0118(3) 0.3602(2) 0.0202(10) Uani 1 1 d . . . . .
H34A H 0.414358 -0.031624 0.377083 0.024 Uiso 1 1 calc R U . . .
H34B H 0.466998 -0.028280 0.327757 0.024 Uiso 1 1 calc R U . . .
C51 C 0.9285(3) 0.6332(3) 0.6517(2) 0.0242(11) Uani 1 1 d . . . . .
H51 H 0.896206 0.682234 0.662463 0.029 Uiso 1 1 calc R U . . .
C22 C 0.2869(3) 0.7087(3) 0.4438(2) 0.0227(11) Uani 1 1 d . . . . .
H22A H 0.276908 0.765448 0.471170 0.027 Uiso 1 1 calc R U . . .
H22B H 0.285343 0.645595 0.468979 0.027 Uiso 1 1 calc R U . . .
C46 C 0.8820(3) 0.9019(3) 0.6235(2) 0.0261(11) Uani 1 1 d . . . . .
H46 H 0.934192 0.888272 0.648204 0.031 Uiso 1 1 calc R U . . .
C25 C 0.3205(2) 0.6382(3) 0.3211(2) 0.0164(10) Uani 1 1 d . . . . .
H25A H 0.330384 0.583063 0.292452 0.020 Uiso 1 1 calc R U . . .
H25B H 0.323267 0.702819 0.297972 0.020 Uiso 1 1 calc R U . . .
C44 C 0.7661(3) 0.9835(3) 0.6192(3) 0.0366(13) Uani 1 1 d . . . . .
H44 H 0.736416 1.024515 0.639351 0.044 Uiso 1 1 calc R U . . .
C39 C 0.2833(3) 0.3071(3) 0.3808(2) 0.0234(11) Uani 1 1 d . . . . .
H39 H 0.237723 0.274877 0.382578 0.028 Uiso 1 1 calc R U . . .
C10 C 1.1436(2) 0.8019(3) 0.5386(2) 0.0168(10) Uani 1 1 d . . . . .
H10A H 1.137511 0.749561 0.570916 0.020 Uiso 1 1 calc R U . . .
H10B H 1.145159 0.767739 0.496115 0.020 Uiso 1 1 calc R U . . .
C23 C 0.2241(3) 0.7058(3) 0.3746(2) 0.0258(11) Uani 1 1 d . . . . .
H23A H 0.174116 0.691597 0.381769 0.031 Uiso 1 1 calc R U . . .
H23B H 0.220504 0.772469 0.352153 0.031 Uiso 1 1 calc R U . . .
C24 C 0.2404(3) 0.6256(3) 0.3280(2) 0.0230(11) Uani 1 1 d . . . . .
H24A H 0.201570 0.630282 0.281992 0.028 Uiso 1 1 calc R U . . .
H24B H 0.236020 0.558098 0.346910 0.028 Uiso 1 1 calc R U . . .
Li1 Li 0.9167(4) 0.7572(5) 0.5222(4) 0.0192(17) Uani 1 1 d . . . . .
O1 O 0.57822(15) 0.46755(17) 0.46130(13) 0.0125(6) Uani 1 1 d . . . . .
O2 O 0.49313(15) 0.49461(17) 0.28211(13) 0.0139(6) Uani 1 1 d . . . . .
H5 H 0.785(2) 0.650(2) 0.2642(19) 0.014(11) Uiso 1 1 d . . . . .

loop_
_atom_site_aniso_label
_atom_site_aniso_U_11
_atom_site_aniso_U_22
_atom_site_aniso_U_33
_atom_site_aniso_U_23
_atom_site_aniso_U_13
_atom_site_aniso_U_12
U1 0.01023(8) 0.00914(8) 0.01152(8) 0.00036(6) 0.00411(6) -0.00026(7)
N7 0.015(2) 0.0095(17) 0.017(2) -0.0027(14) 0.0086(17) -0.0001(14)
N4 0.0102(19) 0.0144(18) 0.009(2) 0.0016(13) 0.0040(15) 0.0009(14)
N3 0.0076(19) 0.0101(17) 0.012(2) -0.0033(13) 0.0044(15) -0.0021(14)
N6 0.012(2) 0.0109(17) 0.015(2) -0.0018(13) 0.0059(16) -0.0013(14)
N5 0.015(2) 0.0093(17) 0.0107(19) -0.0024(13) 0.0032(16) -0.0011(14)
N1 0.0106(19) 0.0106(17) 0.014(2) -0.0016(13) 0.0036(16) -0.0017(14)
C41 0.018(3) 0.008(2) 0.016(3) -0.0037(16) 0.006(2) -0.0007(17)
C29 0.016(2) 0.013(2) 0.009(2) -0.0023(16) 0.0018(19) 0.0001(17)
C19 0.015(2) 0.013(2) 0.010(2) -0.0018(16) 0.0036(19) 0.0052(18)
N9 0.021(2) 0.022(2) 0.016(2) -0.0004(15) 0.0060(18) 0.0029(16)
C30 0.013(2) 0.007(2) 0.013(2) -0.0041(15) -0.0004(19) 0.0005(17)
C20 0.011(2) 0.009(2) 0.018(3) 0.0021(16) 0.0078(19) 0.0012(17)
C31 0.012(2) 0.011(2) 0.019(3) -0.0007(16) 0.012(2) -0.0008(16)
C26 0.010(2) 0.009(2) 0.011(2) 0.0024(15) 0.0022(17) -0.0008(16)
N2 0.0129(19) 0.0131(19) 0.017(2) 0.0007(14) 0.0023(16) -0.0009(14)
C18 0.013(2) 0.013(2) 0.012(2) -0.0007(16) 0.003(2) 0.0024(17)
N8 0.020(2) 0.0208(19) 0.017(2) 0.0019(15) 0.0092(18) -0.0007(16)
C15 0.010(2) 0.013(2) 0.006(2) -0.0021(15) -0.0006(18) -0.0003(16)
C37 0.020(3) 0.011(2) 0.019(3) -0.0026(17) 0.007(2) 0.0006(18)
C3 0.010(2) 0.009(2) 0.009(2) 0.0006(15) 0.0011(18) -0.0005(16)
C36 0.011(2) 0.010(2) 0.021(3) -0.0015(16) 0.005(2) 0.0018(17)
C17 0.016(2) 0.010(2) 0.018(3) 0.0027(16) 0.006(2) 0.0000(17)
C4 0.008(2) 0.005(2) 0.016(2) 0.0007(15) 0.0041(18) 0.0031(16)
C28 0.014(2) 0.014(2) 0.020(3) -0.0059(17) 0.005(2) 0.0017(18)
C5 0.013(2) 0.011(2) 0.011(2) 0.0011(16) 0.0010(19) 0.0014(17)
C16 0.017(3) 0.009(2) 0.015(3) -0.0018(16) 0.004(2) -0.0036(17)
C21 0.016(3) 0.013(2) 0.022(3) -0.0033(17) 0.008(2) -0.0009(18)
C47 0.015(3) 0.026(3) 0.024(3) -0.0038(19) 0.006(2) -0.0006(19)
C32 0.013(2) 0.015(2) 0.014(2) 0.0000(16) 0.0067(19) 0.0006(17)
C48 0.016(2) 0.020(2) 0.026(3) -0.0019(19) 0.002(2) 0.0015(19)
C13 0.019(2) 0.020(2) 0.022(3) -0.0029(19) 0.001(2) -0.002(2)
C49 0.030(3) 0.025(3) 0.026(3) 0.011(2) 0.005(2) 0.004(2)
C27 0.015(2) 0.015(2) 0.016(2) -0.0009(16) 0.0060(19) -0.0017(17)
C40 0.022(3) 0.015(2) 0.022(3) 0.0026(18) 0.014(2) 0.0027(19)
C2 0.012(2) 0.014(2) 0.009(2) -0.0007(16) 0.0022(18) -0.0029(17)
C14 0.014(2) 0.014(2) 0.030(3) -0.0025(18) 0.007(2) -0.0005(18)
C8 0.015(2) 0.007(2) 0.029(3) 0.0032(17) 0.012(2) 0.0004(17)
C12 0.013(3) 0.027(3) 0.023(3) 0.0004(19) -0.003(2) -0.0030(19)
C9 0.012(2) 0.017(2) 0.015(3) -0.0010(17) 0.0020(19) -0.0015(18)
C35 0.012(2) 0.018(2) 0.026(3) -0.0031(18) 0.005(2) -0.0034(18)
C33 0.022(3) 0.016(2) 0.018(3) 0.0064(17) 0.013(2) 0.0068(18)
C11 0.016(3) 0.024(2) 0.023(3) 0.0006(19) 0.006(2) 0.0011(19)
C7 0.016(2) 0.008(2) 0.021(3) 0.0005(17) 0.009(2) 0.0025(17)
C6 0.016(2) 0.016(2) 0.015(3) 0.0055(17) 0.007(2) 0.0027(18)
C50 0.035(3) 0.034(3) 0.024(3) 0.008(2) 0.015(2) 0.006(2)
C1 0.018(2) 0.019(2) 0.020(2) 0.0021(18) 0.0056(19) 0.0015(19)
C42 0.026(3) 0.025(3) 0.020(3) 0.0040(19) 0.007(2) -0.006(2)
C38 0.013(3) 0.024(2) 0.024(3) -0.0027(19) 0.000(2) -0.0036(19)
C45 0.037(3) 0.036(3) 0.028(3) -0.014(2) 0.014(3) -0.006(2)
C43 0.016(3) 0.031(3) 0.044(4) 0.013(2) 0.006(3) 0.001(2)
C34 0.023(3) 0.014(2) 0.028(3) 0.0004(18) 0.015(2) -0.0037(19)
C51 0.019(3) 0.031(3) 0.025(3) -0.001(2) 0.009(2) 0.008(2)
C22 0.024(3) 0.020(2) 0.030(3) -0.0024(19) 0.016(2) 0.000(2)
C46 0.020(3) 0.029(3) 0.028(3) -0.006(2) 0.005(2) -0.001(2)
C25 0.013(2) 0.021(2) 0.017(3) 0.0035(17) 0.006(2) 0.0030(18)
C44 0.037(3) 0.024(3) 0.060(4) -0.004(3) 0.031(3) 0.002(2)
C39 0.017(3) 0.018(2) 0.040(3) -0.001(2) 0.015(2) -0.0031(19)
C10 0.016(3) 0.018(2) 0.017(3) -0.0015(17) 0.006(2) 0.0004(18)
C23 0.014(3) 0.033(3) 0.034(3) 0.002(2) 0.012(2) 0.006(2)
C24 0.014(3) 0.031(3) 0.021(3) 0.0001(19) 0.002(2) -0.002(2)
Li1 0.015(4) 0.022(4) 0.020(4) -0.001(3) 0.005(3) -0.002(3)
O1 0.0119(15) 0.0122(14) 0.0141(16) 0.0003(11) 0.0053(12) 0.0009(11)
O2 0.0137(15) 0.0131(14) 0.0150(16) -0.0001(11) 0.0045(12) -0.0020(12)

loop_
_atom_type_symbol
_atom_type_description
_atom_type_scat_dispersion_real
_atom_type_scat_dispersion_imag
_atom_type_scat_source
C C 0.0033 0.0016 'International Tables Vol C Tables 4.2.6.8 and 6.1.1.4'
H H 0.0000 0.0000 'International Tables Vol C Tables 4.2.6.8 and 6.1.1.4'
Li Li -0.0003 0.0001 'International Tables Vol C Tables 4.2.6.8 and 6.1.1.4'
N N 0.0061 0.0033 'International Tables Vol C Tables 4.2.6.8 and 6.1.1.4'
O O 0.0106 0.0060 'International Tables Vol C Tables 4.2.6.8 and 6.1.1.4'
U U -9.6767 9.6646 'International Tables Vol C Tables 4.2.6.8 and 6.1.1.4'

loop_
_exptl_crystal_face_index_h
_exptl_crystal_face_index_k
_exptl_crystal_face_index_l
_exptl_crystal_face_perp_dist
4 17 -12 0.0691
-10 0 29 0.0568
-5 -16 14 0.0476
5 -16 -15 0.0443
10 1 -29 0.0573
-3 16 16 0.0576
-25 -1 0 0.0016
6 -16 -16 0.0459
25 1 0 0.0328

loop_
_geom_angle_atom_site_label_1
_geom_angle_atom_site_label_2
_geom_angle_atom_site_label_3
_geom_angle
_geom_angle_site_symmetry_1
_geom_angle_site_symmetry_3
_geom_angle_publ_flag
N7 U1 N4 77.74(10) . . ?
N3 U1 N7 144.80(10) . . ?
N3 U1 N4 67.10(10) . . ?
N3 U1 N6 138.66(11) . . ?
N6 U1 N7 76.53(10) . . ?
N6 U1 N4 154.14(11) . . ?
N5 U1 N7 144.14(10) . . ?
N5 U1 N4 137.66(10) . . ?
N5 U1 N3 70.97(10) . . ?
N5 U1 N6 67.75(10) . . ?
O1 U1 N7 88.17(11) . . ?
O1 U1 N4 91.89(10) . . ?
O1 U1 N3 91.45(11) . . ?
O1 U1 N6 89.93(10) . . ?
O1 U1 N5 94.72(11) . . ?
O1 U1 O2 173.13(12) . . ?
O2 U1 N7 84.97(11) . . ?
O2 U1 N4 86.35(11) . . ?
O2 U1 N3 93.97(11) . . ?
O2 U1 N6 88.78(10) . . ?
O2 U1 N5 91.04(11) . . ?
C41 N7 U1 121.0(3) . . ?
C37 N7 U1 121.9(3) . . ?
C37 N7 C41 117.1(4) . . ?
C19 N4 U1 113.0(3) . . ?
C19 N4 C20 117.9(3) . . ?
C20 N4 U1 128.0(2) . . ?
C18 N3 U1 115.1(2) . . ?
C15 N3 U1 136.6(2) . . ?
C15 N3 C18 106.6(3) . . ?
C30 N6 U1 112.2(2) . . ?
C30 N6 C31 119.5(3) . . ?
C31 N6 U1 127.9(2) . . ?
C29 N5 U1 113.3(3) . . ?
C26 N5 U1 138.6(2) . . ?
C26 N5 C29 106.6(3) . . ?
C4 N1 C7 104.7(3) . . ?
C4 N1 Li1 152.0(4) . . ?
C7 N1 Li1 102.8(3) . . ?
N7 C41 H41 118.9 . . ?
N7 C41 C40 122.2(4) . . ?
C40 C41 H41 118.9 . . ?
N5 C29 C30 118.8(4) . . ?
C28 C29 N5 108.9(3) . . ?
C28 C29 C30 131.2(4) . . ?
N4 C19 H19 119.0 . . ?
N4 C19 C18 122.0(4) . . ?
C18 C19 H19 119.0 . . ?
C47 N9 Li1 113.6(4) . . ?
C51 N9 C47 115.8(4) . . ?
C51 N9 Li1 128.3(4) . . ?
N6 C30 C29 121.9(3) . . ?
N6 C30 H30 119.0 . . ?
C29 C30 H30 119.0 . . ?
N4 C20 H20 106.8 . . ?
N4 C20 C21 114.8(3) . . ?
N4 C20 C25 111.7(3) . . ?
C21 C20 H20 106.8 . . ?
C25 C20 H20 106.8 . . ?
C25 C20 C21 109.6(3) . . ?
N6 C31 H31 106.1 . . ?
N6 C31 C36 113.1(3) . . ?
N6 C31 C32 114.6(3) . . ?
C36 C31 H31 106.1 . . ?
C36 C31 C32 110.1(3) . . ?
C32 C31 H31 106.1 . . ?
N5 C26 C3 120.2(3) . . ?
N5 C26 C27 110.5(3) . . ?
C27 C26 C3 128.6(4) . . ?
C8 N2 C9 117.5(3) . . ?
C8 N2 Li1 104.3(3) . . ?
C9 N2 Li1 138.2(3) . . ?
N3 C18 C19 119.4(3) . . ?
N3 C18 C17 109.6(4) . . ?
C17 C18 C19 130.9(4) . . ?
C42 N8 Li1 121.8(4) . . ?
C46 N8 C42 116.6(4) . . ?
C46 N8 Li1 121.5(4) . . ?
N3 C15 C3 122.2(3) . . ?
N3 C15 C16 110.0(3) . . ?
C16 C15 C3 127.5(4) . . ?
N7 C37 H37 118.3 . . ?
N7 C37 C38 123.3(4) . . ?
C38 C37 H37 118.3 . . ?
C26 C3 C2 106.4(3) . . ?
C15 C3 C26 110.9(3) . . ?
C15 C3 C4 108.8(3) . . ?
C15 C3 C2 107.4(3) . . ?
C4 C3 C26 111.6(3) . . ?
C4 C3 C2 111.7(3) . . ?
C31 C36 H36A 109.6 . . ?
C31 C36 H36B 109.6 . . ?
H36A C36 H36B 108.1 . . ?
C35 C36 C31 110.3(3) . . ?
C35 C36 H36A 109.6 . . ?
C35 C36 H36B 109.6 . . ?
C18 C17 H17 126.6 . . ?
C16 C17 C18 106.9(3) . . ?
C16 C17 H17 126.6 . . ?
N1 C4 C3 121.2(4) . . ?
N1 C4 C5 111.8(4) . . ?
C5 C4 C3 126.8(4) . . ?
C29 C28 H28 126.2 . . ?
C27 C28 C29 107.5(3) . . ?
C27 C28 H28 126.2 . . ?
C4 C5 H5 126(2) . . ?
C6 C5 C4 106.0(4) . . ?
C6 C5 H5 128(2) . . ?
C15 C16 H16 126.6 . . ?
C17 C16 C15 106.9(4) . . ?
C17 C16 H16 126.6 . . ?
C20 C21 H21A 109.6 . . ?
C20 C21 H21B 109.6 . . ?
H21A C21 H21B 108.1 . . ?
C22 C21 C20 110.3(3) . . ?
C22 C21 H21A 109.6 . . ?
C22 C21 H21B 109.6 . . ?
N9 C47 H47 118.1 . . ?
N9 C47 C48 123.8(4) . . ?
C48 C47 H47 118.1 . . ?
C31 C32 H32A 110.0 . . ?
C31 C32 H32B 110.0 . . ?
H32A C32 H32B 108.3 . . ?
C33 C32 C31 108.6(3) . . ?
C33 C32 H32A 110.0 . . ?
C33 C32 H32B 110.0 . . ?
C47 C48 H48 120.9 . . ?
C49 C48 C47 118.2(4) . . ?
C49 C48 H48 120.9 . . ?
H13A C13 H13B 108.0 . . ?
C14 C13 H13A 109.4 . . ?
C14 C13 H13B 109.4 . . ?
C12 C13 H13A 109.4 . . ?
C12 C13 H13B 109.4 . . ?
C12 C13 C14 111.4(3) . . ?
C48 C49 H49 120.1 . . ?
C48 C49 C50 119.7(4) . . ?
C50 C49 H49 120.1 . . ?
C26 C27 H27 126.8 . . ?
C28 C27 C26 106.4(4) . . ?
C28 C27 H27 126.8 . . ?
C41 C40 H40 120.4 . . ?
C39 C40 C41 119.2(4) . . ?
C39 C40 H40 120.4 . . ?
C3 C2 H2A 108.6 . . ?
C3 C2 H2B 108.6 . . ?
H2A C2 H2B 107.6 . . ?
C1 C2 C3 114.6(3) . . ?
C1 C2 H2A 108.6 . . ?
C1 C2 H2B 108.6 . . ?
C13 C14 H14A 109.4 . . ?
C13 C14 H14B 109.4 . . ?
H14A C14 H14B 108.0 . . ?
C9 C14 C13 111.1(4) . . ?
C9 C14 H14A 109.4 . . ?
C9 C14 H14B 109.4 . . ?
N2 C8 H8 117.9 . . ?
N2 C8 C7 124.2(4) . . ?
C7 C8 H8 117.9 . . ?
C13 C12 H12A 109.2 . . ?
C13 C12 H12B 109.2 . . ?
C13 C12 C11 112.2(4) . . ?
H12A C12 H12B 107.9 . . ?
C11 C12 H12A 109.2 . . ?
C11 C12 H12B 109.2 . . ?
N2 C9 C14 110.3(3) . . ?
N2 C9 H9 108.5 . . ?
N2 C9 C10 111.3(3) . . ?
C14 C9 H9 108.5 . . ?
C14 C9 C10 109.8(3) . . ?
C10 C9 H9 108.5 . . ?
C36 C35 H35A 109.2 . . ?
C36 C35 H35B 109.2 . . ?
C36 C35 C34 112.1(3) . . ?
H35A C35 H35B 107.9 . . ?
C34 C35 H35A 109.2 . . ?
C34 C35 H35B 109.2 . . ?
C32 C33 H33A 109.2 . . ?
C32 C33 H33B 109.2 . . ?
H33A C33 H33B 107.9 . . ?
C34 C33 C32 111.9(3) . . ?
C34 C33 H33A 109.2 . . ?
C34 C33 H33B 109.2 . . ?
C12 C11 H11A 109.3 . . ?
C12 C11 H11B 109.3 . . ?
C12 C11 C10 111.7(4) . . ?
H11A C11 H11B 107.9 . . ?
C10 C11 H11A 109.3 . . ?
C10 C11 H11B 109.3 . . ?
N1 C7 C8 120.2(4) . . ?
N1 C7 C6 111.0(4) . . ?
C6 C7 C8 128.7(4) . . ?
C5 C6 C7 106.5(4) . . ?
C5 C6 H6 126.8 . . ?
C7 C6 H6 126.8 . . ?
C49 C50 H50 121.2 . . ?
C49 C50 C51 117.6(4) . . ?
C51 C50 H50 121.2 . . ?
C2 C1 H1A 109.5 . . ?
C2 C1 H1B 109.5 . . ?
C2 C1 H1C 109.5 . . ?
H1A C1 H1B 109.5 . . ?
H1A C1 H1C 109.5 . . ?
H1B C1 H1C 109.5 . . ?
N8 C42 H42 118.2 . . ?
N8 C42 C43 123.7(4) . . ?
C43 C42 H42 118.2 . . ?
C37 C38 H38 120.9 . . ?
C39 C38 C37 118.2(4) . . ?
C39 C38 H38 120.9 . . ?
C46 C45 H45 120.6 . . ?
C44 C45 H45 120.6 . . ?
C44 C45 C46 118.8(5) . . ?
C42 C43 H43 121.0 . . ?
C44 C43 C42 118.0(4) . . ?
C44 C43 H43 121.0 . . ?
C35 C34 H34A 109.2 . . ?
C35 C34 H34B 109.2 . . ?
C33 C34 C35 112.0(3) . . ?
C33 C34 H34A 109.2 . . ?
C33 C34 H34B 109.2 . . ?
H34A C34 H34B 107.9 . . ?
N9 C51 C50 124.9(4) . . ?
N9 C51 H51 117.5 . . ?
C50 C51 H51 117.5 . . ?
C21 C22 H22A 109.2 . . ?
C21 C22 H22B 109.2 . . ?
C21 C22 C23 112.2(4) . . ?
H22A C22 H22B 107.9 . . ?
C23 C22 H22A 109.2 . . ?
C23 C22 H22B 109.2 . . ?
N8 C46 C45 123.8(5) . . ?
N8 C46 H46 118.1 . . ?
C45 C46 H46 118.1 . . ?
C20 C25 H25A 109.4 . . ?
C20 C25 H25B 109.4 . . ?
C20 C25 C24 111.1(3) . . ?
H25A C25 H25B 108.0 . . ?
C24 C25 H25A 109.4 . . ?
C24 C25 H25B 109.4 . . ?
C45 C44 C43 119.0(5) . . ?
C45 C44 H44 120.5 . . ?
C43 C44 H44 120.5 . . ?
C40 C39 H39 120.0 . . ?
C38 C39 C40 120.0(4) . . ?
C38 C39 H39 120.0 . . ?
C9 C10 H10A 109.3 . . ?
C9 C10 H10B 109.3 . . ?
C11 C10 C9 111.6(3) . . ?
C11 C10 H10A 109.3 . . ?
C11 C10 H10B 109.3 . . ?
H10A C10 H10B 108.0 . . ?
C22 C23 H23A 109.4 . . ?
C22 C23 H23B 109.4 . . ?
H23A C23 H23B 108.0 . . ?
C24 C23 C22 111.4(4) . . ?
C24 C23 H23A 109.4 . . ?
C24 C23 H23B 109.4 . . ?
C25 C24 H24A 109.4 . . ?
C25 C24 H24B 109.4 . . ?
C23 C24 C25 111.3(4) . . ?
C23 C24 H24A 109.4 . . ?
C23 C24 H24B 109.4 . . ?
H24A C24 H24B 108.0 . . ?
N1 Li1 N9 119.2(3) . . ?
N1 Li1 N8 118.3(4) . . ?
N9 Li1 N8 103.5(3) . . ?
N2 Li1 N1 87.6(3) . . ?
N2 Li1 N9 112.7(4) . . ?
N2 Li1 N8 115.6(3) . . ?

loop_
_geom_bond_atom_site_label_1
_geom_bond_atom_site_label_2
_geom_bond_distance
_geom_bond_site_symmetry_2
_geom_bond_publ_flag
U1 N7 2.557(3) . ?
U1 N4 2.570(3) . ?
U1 N3 2.449(3) . ?
U1 N6 2.544(3) . ?
U1 N5 2.433(3) . ?
U1 O1 1.769(3) . ?
U1 O2 1.772(3) . ?
N7 C41 1.357(5) . ?
N7 C37 1.354(5) . ?
N4 C19 1.298(5) . ?
N4 C20 1.481(5) . ?
N3 C18 1.384(5) . ?
N3 C15 1.356(5) . ?
N6 C30 1.296(5) . ?
N6 C31 1.479(5) . ?
N5 C29 1.398(5) . ?
N5 C26 1.349(5) . ?
N1 C4 1.361(5) . ?
N1 C7 1.385(5) . ?
N1 Li1 2.063(8) . ?
C41 H41 0.9500 . ?
C41 C40 1.381(6) . ?
C29 C30 1.413(5) . ?
C29 C28 1.389(6) . ?
C19 H19 0.9500 . ?
C19 C18 1.406(6) . ?
N9 C47 1.342(5) . ?
N9 C51 1.331(5) . ?
N9 Li1 2.068(8) . ?
C30 H30 0.9500 . ?
C20 H20 1.0000 . ?
C20 C21 1.534(5) . ?
C20 C25 1.526(5) . ?
C31 H31 1.0000 . ?
C31 C36 1.522(5) . ?
C31 C32 1.532(5) . ?
C26 C3 1.528(5) . ?
C26 C27 1.404(5) . ?
N2 C8 1.288(5) . ?
N2 C9 1.458(5) . ?
N2 Li1 2.057(8) . ?
C18 C17 1.395(5) . ?
N8 C42 1.331(6) . ?
N8 C46 1.328(5) . ?
N8 Li1 2.128(8) . ?
C15 C3 1.520(5) . ?
C15 C16 1.405(5) . ?
C37 H37 0.9500 . ?
C37 C38 1.380(6) . ?
C3 C4 1.528(5) . ?
C3 C2 1.557(5) . ?
C36 H36A 0.9900 . ?
C36 H36B 0.9900 . ?
C36 C35 1.519(5) . ?
C17 H17 0.9500 . ?
C17 C16 1.384(6) . ?
C4 C5 1.401(5) . ?
C28 H28 0.9500 . ?
C28 C27 1.387(5) . ?
C5 C6 1.394(5) . ?
C5 H5 0.98(4) . ?
C16 H16 0.9500 . ?
C21 H21A 0.9900 . ?
C21 H21B 0.9900 . ?
C21 C22 1.517(6) . ?
C47 H47 0.9500 . ?
C47 C48 1.382(5) . ?
C32 H32A 0.9900 . ?
C32 H32B 0.9900 . ?
C32 C33 1.528(5) . ?
C48 H48 0.9500 . ?
C48 C49 1.370(6) . ?
C13 H13A 0.9900 . ?
C13 H13B 0.9900 . ?
C13 C14 1.539(5) . ?
C13 C12 1.511(5) . ?
C49 H49 0.9500 . ?
C49 C50 1.373(6) . ?
C27 H27 0.9500 . ?
C40 H40 0.9500 . ?
C40 C39 1.371(6) . ?
C2 H2A 0.9900 . ?
C2 H2B 0.9900 . ?
C2 C1 1.516(5) . ?
C14 H14A 0.9900 . ?
C14 H14B 0.9900 . ?
C14 C9 1.517(5) . ?
C8 H8 0.9500 . ?
C8 C7 1.428(5) . ?
C12 H12A 0.9900 . ?
C12 H12B 0.9900 . ?
C12 C11 1.516(5) . ?
C9 H9 1.0000 . ?
C9 C10 1.518(5) . ?
C35 H35A 0.9900 . ?
C35 H35B 0.9900 . ?
C35 C34 1.523(5) . ?
C33 H33A 0.9900 . ?
C33 H33B 0.9900 . ?
C33 C34 1.522(6) . ?
C11 H11A 0.9900 . ?
C11 H11B 0.9900 . ?
C11 C10 1.517(5) . ?
C7 C6 1.395(5) . ?
C6 H6 0.9500 . ?
C50 H50 0.9500 . ?
C50 C51 1.377(6) . ?
C1 H1A 0.9800 . ?
C1 H1B 0.9800 . ?
C1 H1C 0.9800 . ?
C42 H42 0.9500 . ?
C42 C43 1.390(6) . ?
C38 H38 0.9500 . ?
C38 C39 1.369(6) . ?
C45 H45 0.9500 . ?
C45 C46 1.378(6) . ?
C45 C44 1.364(7) . ?
C43 H43 0.9500 . ?
C43 C44 1.376(6) . ?
C34 H34A 0.9900 . ?
C34 H34B 0.9900 . ?
C51 H51 0.9500 . ?
C22 H22A 0.9900 . ?
C22 H22B 0.9900 . ?
C22 C23 1.524(6) . ?
C46 H46 0.9500 . ?
C25 H25A 0.9900 . ?
C25 H25B 0.9900 . ?
C25 C24 1.527(6) . ?
C44 H44 0.9500 . ?
C39 H39 0.9500 . ?
C10 H10A 0.9900 . ?
C10 H10B 0.9900 . ?
C23 H23A 0.9900 . ?
C23 H23B 0.9900 . ?
C23 C24 1.521(6) . ?
C24 H24A 0.9900 . ?
C24 H24B 0.9900 . ?

loop_
_geom_torsion_atom_site_label_1
_geom_torsion_atom_site_label_2
_geom_torsion_atom_site_label_3
_geom_torsion_atom_site_label_4
_geom_torsion
_geom_torsion_site_symmetry_1
_geom_torsion_site_symmetry_2
_geom_torsion_site_symmetry_3
_geom_torsion_site_symmetry_4
_geom_torsion_publ_flag
U1 N7 C41 C40 -178.7(3) . . . . ?
U1 N7 C37 C38 179.3(3) . . . . ?
U1 N4 C19 C18 -12.4(5) . . . . ?
U1 N4 C20 C21 147.6(3) . . . . ?
U1 N4 C20 C25 -86.9(3) . . . . ?
U1 N3 C18 C19 16.4(5) . . . . ?
U1 N3 C18 C17 -167.7(3) . . . . ?
U1 N3 C15 C3 -22.0(6) . . . . ?
U1 N3 C15 C16 162.6(3) . . . . ?
U1 N6 C30 C29 15.7(5) . . . . ?
U1 N6 C31 C36 93.0(4) . . . . ?
U1 N6 C31 C32 -139.8(3) . . . . ?
U1 N5 C29 C30 -21.8(4) . . . . ?
U1 N5 C29 C28 168.8(3) . . . . ?
U1 N5 C26 C3 25.5(6) . . . . ?
U1 N5 C26 C27 -163.6(3) . . . . ?
N7 C41 C40 C39 -0.1(6) . . . . ?
N7 C37 C38 C39 -1.3(6) . . . . ?
N4 C19 C18 N3 -2.1(6) . . . . ?
N4 C19 C18 C17 -177.1(4) . . . . ?
N4 C20 C21 C22 -175.3(3) . . . . ?
N4 C20 C25 C24 173.3(3) . . . . ?
N3 C18 C17 C16 1.1(5) . . . . ?
N3 C15 C3 C26 50.1(5) . . . . ?
N3 C15 C3 C4 173.2(3) . . . . ?
N3 C15 C3 C2 -65.8(4) . . . . ?
N3 C15 C16 C17 1.7(5) . . . . ?
N6 C31 C36 C35 -170.3(3) . . . . ?
N6 C31 C32 C33 170.3(3) . . . . ?
N5 C29 C30 N6 3.6(6) . . . . ?
N5 C29 C28 C27 -0.8(5) . . . . ?
N5 C26 C3 C15 -51.1(5) . . . . ?
N5 C26 C3 C4 -172.6(3) . . . . ?
N5 C26 C3 C2 65.4(4) . . . . ?
N5 C26 C27 C28 -1.3(4) . . . . ?
N1 C4 C5 C6 0.9(4) . . . . ?
N1 C7 C6 C5 -0.4(4) . . . . ?
C41 N7 C37 C38 1.2(6) . . . . ?
C41 C40 C39 C38 0.0(6) . . . . ?
C29 N5 C26 C3 -170.1(3) . . . . ?
C29 N5 C26 C27 0.8(4) . . . . ?
C29 C28 C27 C26 1.2(5) . . . . ?
C19 N4 C20 C21 -45.3(5) . . . . ?
C19 N4 C20 C25 80.2(4) . . . . ?
C19 C18 C17 C16 176.4(4) . . . . ?
N9 C47 C48 C49 -0.2(7) . . . . ?
C30 N6 C31 C36 -79.2(5) . . . . ?
C30 N6 C31 C32 48.1(5) . . . . ?
C30 C29 C28 C27 -168.4(4) . . . . ?
C20 N4 C19 C18 178.6(4) . . . . ?
C20 C21 C22 C23 -56.5(4) . . . . ?
C20 C25 C24 C23 56.3(4) . . . . ?
C31 N6 C30 C29 -171.0(4) . . . . ?
C31 C36 C35 C34 -54.9(4) . . . . ?
C31 C32 C33 C34 57.4(4) . . . . ?
C26 N5 C29 C30 169.3(3) . . . . ?
C26 N5 C29 C28 0.0(4) . . . . ?
C26 C3 C4 N1 -141.6(3) . . . . ?
C26 C3 C4 C5 45.1(5) . . . . ?
C26 C3 C2 C1 52.5(4) . . . . ?
N2 C8 C7 N1 -1.8(6) . . . . ?
N2 C8 C7 C6 -179.7(4) . . . . ?
N2 C9 C10 C11 180.0(3) . . . . ?
C18 N3 C15 C3 174.3(3) . . . . ?
C18 N3 C15 C16 -1.1(4) . . . . ?
C18 C17 C16 C15 -1.7(5) . . . . ?
N8 C42 C43 C44 0.0(7) . . . . ?
C15 N3 C18 C19 -175.9(4) . . . . ?
C15 N3 C18 C17 0.0(4) . . . . ?
C15 C3 C4 N1 95.7(4) . . . . ?
C15 C3 C4 C5 -77.7(4) . . . . ?
C15 C3 C2 C1 171.3(3) . . . . ?
C37 N7 C41 C40 -0.5(5) . . . . ?
C37 C38 C39 C40 0.6(6) . . . . ?
C3 C26 C27 C28 168.6(4) . . . . ?
C3 C15 C16 C17 -173.4(4) . . . . ?
C3 C4 C5 C6 174.8(3) . . . . ?
C36 C31 C32 C33 -60.9(4) . . . . ?
C36 C35 C34 C33 51.3(5) . . . . ?
C4 N1 C7 C8 -177.4(3) . . . . ?
C4 N1 C7 C6 0.9(4) . . . . ?
C4 C3 C2 C1 -69.6(4) . . . . ?
C4 C5 C6 C7 -0.3(4) . . . . ?
C28 C29 C30 N6 170.2(4) . . . . ?
C16 C15 C3 C26 -135.4(4) . . . . ?
C16 C15 C3 C4 -12.2(5) . . . . ?
C16 C15 C3 C2 108.8(4) . . . . ?
C21 C20 C25 C24 -58.4(4) . . . . ?
C21 C22 C23 C24 54.0(5) . . . . ?
C47 N9 C51 C50 -1.1(7) . . . . ?
C47 C48 C49 C50 -1.1(7) . . . . ?
C32 C31 C36 C35 60.1(4) . . . . ?
C32 C33 C34 C35 -53.0(5) . . . . ?
C48 C49 C50 C51 1.2(7) . . . . ?
C13 C14 C9 N2 -179.8(3) . . . . ?
C13 C14 C9 C10 57.2(4) . . . . ?
C13 C12 C11 C10 -52.9(5) . . . . ?
C49 C50 C51 N9 -0.1(7) . . . . ?
C27 C26 C3 C15 139.9(4) . . . . ?
C27 C26 C3 C4 18.4(5) . . . . ?
C27 C26 C3 C2 -103.7(4) . . . . ?
C2 C3 C4 N1 -22.6(5) . . . . ?
C2 C3 C4 C5 164.0(3) . . . . ?
C14 C13 C12 C11 52.6(5) . . . . ?
C14 C9 C10 C11 -57.6(4) . . . . ?
C8 N2 C9 C14 150.3(3) . . . . ?
C8 N2 C9 C10 -87.6(4) . . . . ?
C8 C7 C6 C5 177.7(4) . . . . ?
C12 C13 C14 C9 -55.2(5) . . . . ?
C12 C11 C10 C9 55.5(5) . . . . ?
C9 N2 C8 C7 177.4(3) . . . . ?
C7 N1 C4 C3 -175.4(3) . . . . ?
C7 N1 C4 C5 -1.1(4) . . . . ?
C42 N8 C46 C45 1.0(7) . . . . ?
C42 C43 C44 C45 1.2(7) . . . . ?
C51 N9 C47 C48 1.3(6) . . . . ?
C22 C23 C24 C25 -53.3(5) . . . . ?
C46 N8 C42 C43 -1.1(6) . . . . ?
C46 C45 C44 C43 -1.3(7) . . . . ?
C25 C20 C21 C22 58.2(4) . . . . ?
C44 C45 C46 N8 0.2(7) . . . . ?
Li1 N1 C4 C3 -6.2(8) . . . . ?
Li1 N1 C4 C5 168.1(6) . . . . ?
Li1 N1 C7 C8 7.8(4) . . . . ?
Li1 N1 C7 C6 -173.9(3) . . . . ?
Li1 N9 C47 C48 -163.1(4) . . . . ?
Li1 N9 C51 C50 160.6(4) . . . . ?
Li1 N2 C8 C7 -5.6(5) . . . . ?
Li1 N2 C9 C14 -25.3(6) . . . . ?
Li1 N2 C9 C10 96.8(5) . . . . ?
Li1 N8 C42 C43 174.9(4) . . . . ?
Li1 N8 C46 C45 -175.0(4) . . . . ?

loop_
_exptl_oxdiff_crystal_face_indexfrac_h
_exptl_oxdiff_crystal_face_indexfrac_k
_exptl_oxdiff_crystal_face_indexfrac_l
_exptl_oxdiff_crystal_face_x
_exptl_oxdiff_crystal_face_y
_exptl_oxdiff_crystal_face_z
4.2588 17.0437 -11.8956 0.1107 0.8413 0.5291
-9.7688 -0.2883 28.8375 -0.1091 -0.8343 0.5405
-4.9890 -16.3250 14.0808 -0.1161 -0.8828 -0.4553
4.9736 -15.8798 -15.3226 -0.0042 -0.0277 -0.9996
9.7646 1.0290 -28.7954 0.1119 0.8548 -0.5067
-3.3342 15.6100 15.9389 0.0762 -0.0028 0.9971
-24.5807 -1.0399 0.3073 -0.9996 0.0258 -0.0092
6.3272 -15.5311 -16.0245 0.0449 -0.0003 -0.9990
24.5807 1.0399 -0.3073 0.9996 -0.0258 0.0092
